data_4107802
loop_
_publ_author_name
'Nobuharu Iwasawa'
'Maiko Otsuka'
'Satomi Yamashita'
'Masao Aoki'
'Jun Takaya'

_publ_section_title
;
 Synthesis, Structure, and Reactivity of Naphthalyne-Co2(CO)6 Complexes
;
_journal_name_full 'Journal of the American Chemical Society'
_journal_page_first 6328
_journal_page_last 6329
_journal_paper_doi 10.1021/ja801569q
_journal_volume 130
_journal_year 2008
_chemical_formula_moiety 'C18 H7 Br Co2 O6'
_chemical_formula_sum 'C18 H7 Br Co2 O6'
_chemical_formula_weight 517.01
_space_group_IT_number 14
_symmetry_cell_setting monoclinic
_symmetry_Int_Tables_number 14
_symmetry_space_group_name_Hall '-P 2yn'
_symmetry_space_group_name_H-M 'P 1 21/n 1'
_atom_sites_solution_hydrogens geom
_atom_sites_solution_primary direct
_atom_sites_solution_secondary difmap
_audit_creation_method SHELXL-97
_cell_angle_alpha 90.00
_cell_angle_beta 110.193(13)
_cell_angle_gamma 90.00
_cell_formula_units_Z 4
_cell_length_a 15.931(5)
_cell_length_b 7.498(3)
_cell_length_c 16.677(6)
_cell_measurement_reflns_used 17486
_cell_measurement_temperature 173(2)
_cell_measurement_theta_max 27.48
_cell_measurement_theta_min 3.01
_cell_volume 1869.6(12)
_computing_cell_refinement 'PROCESS-AUTO (Rigaku, 1998) '
_computing_data_collection 'PROCESS-AUTO (Rigaku, 1998)'
_computing_data_reduction 'PROCESS-AUTO (Rigaku, 1998) '
_computing_molecular_graphics 'ORTEP-3 for Windows (Farrugia, 1998)'
_computing_publication_material 'SHELXL-97 (Sheldrick, 1997)'
_computing_structure_refinement 'SHELXL-97 (Sheldrick, 1997)'
_computing_structure_solution 'SHELXS (Sheldrick, 1997)'
_diffrn_ambient_temperature 173(2)
_diffrn_measured_fraction_theta_full 0.987
_diffrn_measured_fraction_theta_max 0.987
_diffrn_measurement_device_type 'R-AXIS RAPID IP area detector'
_diffrn_measurement_method '\w scan'
_diffrn_radiation_monochromator graphite
_diffrn_radiation_probe x-ray
_diffrn_radiation_type MoK\a
_diffrn_radiation_wavelength 0.71075
_diffrn_reflns_av_R_equivalents 0.0352
_diffrn_reflns_av_sigmaI/netI 0.0317
_diffrn_reflns_limit_h_max 20
_diffrn_reflns_limit_h_min -20
_diffrn_reflns_limit_k_max 9
_diffrn_reflns_limit_k_min -9
_diffrn_reflns_limit_l_max 21
_diffrn_reflns_limit_l_min -21
_diffrn_reflns_number 17486
_diffrn_reflns_theta_full 27.48
_diffrn_reflns_theta_max 27.48
_diffrn_reflns_theta_min 3.01
_diffrn_source 'rotating anode x-ray tube'
_exptl_absorpt_coefficient_mu 3.942
_exptl_absorpt_correction_T_max 0.5966
_exptl_absorpt_correction_T_min 0.3487
_exptl_absorpt_correction_type multi-scan
_exptl_absorpt_process_details 'absorption was corrected by ABSCOR'
_exptl_crystal_colour 'dark brown'
_exptl_crystal_density_diffrn 1.837
_exptl_crystal_description block
_exptl_crystal_F_000 1008
_exptl_crystal_size_max 0.38
_exptl_crystal_size_mid 0.22
_exptl_crystal_size_min 0.13
_refine_diff_density_max 0.546
_refine_diff_density_min -0.784
_refine_diff_density_rms 0.076
_refine_ls_extinction_method none
_refine_ls_goodness_of_fit_ref 1.046
_refine_ls_hydrogen_treatment refall
_refine_ls_matrix_type full
_refine_ls_number_parameters 272
_refine_ls_number_reflns 4241
_refine_ls_number_restraints 0
_refine_ls_restrained_S_all 1.046
_refine_ls_R_factor_all 0.0366
_refine_ls_R_factor_gt 0.0307
_refine_ls_shift/su_max 0.001
_refine_ls_shift/su_mean 0.000
_refine_ls_structure_factor_coef Fsqd
_refine_ls_weighting_details 'calc w=1/[\s^2^(Fo^2^)+(0.0277P)^2^+1.7826P] where P=(Fo^2^+2Fc^2^)/3'
_refine_ls_weighting_scheme calc
_refine_ls_wR_factor_gt 0.0700
_refine_ls_wR_factor_ref 0.0733
_reflns_number_gt 3666
_reflns_number_total 4241
_reflns_threshold_expression >2sigma(I)
_cod_data_source_file ja801569q-file003.cif
_cod_data_source_block ohtsuka1
_cod_original_cell_volume 1869.7(12)
_cod_original_sg_symbol_H-M 'P 21/n'
_cod_database_code 4107802

loop_
_symmetry_equiv_pos_as_xyz
'x, y, z'
'-x+1/2, y+1/2, -z+1/2'
'-x, -y, -z'
'x-1/2, -y-1/2, z-1/2'

loop_
_atom_site_label
_atom_site_type_symbol
_atom_site_fract_x
_atom_site_fract_y
_atom_site_fract_z
_atom_site_U_iso_or_equiv
_atom_site_adp_type
_atom_site_occupancy
_atom_site_symmetry_multiplicity
_atom_site_calc_flag
Br1 Br 0.468219(19) 0.40435(5) 0.246035(17) 0.05072(11) Uani 1 1 d
Co1 Co 0.17001(2) 0.21596(5) 0.50322(2) 0.03059(9) Uani 1 1 d
Co2 Co 0.21075(2) 0.51630(5) 0.56917(2) 0.03067(9) Uani 1 1 d
C1 C 0.40161(16) 0.4097(4) 0.32140(16) 0.0320(5) Uani 1 1 d
C5 C 0.25390(14) 0.3924(3) 0.48730(15) 0.0266(5) Uani 1 1 d
O13 O 0.24010(14) -0.0755(3) 0.42687(13) 0.0478(5) Uani 1 1 d
O16 O 0.05341(13) 0.7117(3) 0.45691(14) 0.0529(6) Uani 1 1 d
C4 C 0.30296(14) 0.4108(3) 0.42946(14) 0.0254(5) Uani 1 1 d
C6 C 0.28893(15) 0.3169(3) 0.56610(15) 0.0283(5) Uani 1 1 d
C16 C 0.11371(17) 0.6391(4) 0.50137(17) 0.0364(6) Uani 1 1 d
C9 C 0.39115(14) 0.3383(3) 0.45969(14) 0.0259(5) Uani 1 1 d
O18 O 0.1808(2) 0.4612(5) 0.73335(16) 0.0894(10) Uani 1 1 d
C14 C 0.06753(17) 0.2733(4) 0.41599(19) 0.0402(6) Uani 1 1 d
C11 C 0.52196(17) 0.1988(4) 0.57824(17) 0.0369(6) Uani 1 1 d
O17 O 0.34625(14) 0.7984(3) 0.61086(15) 0.0528(5) Uani 1 1 d
C3 C 0.26865(16) 0.4868(4) 0.34763(16) 0.0313(5) Uani 1 1 d
C10 C 0.43914(15) 0.3390(3) 0.40256(16) 0.0291(5) Uani 1 1 d
C7 C 0.37937(15) 0.2557(4) 0.59968(16) 0.0307(5) Uani 1 1 d
C15 C 0.13699(19) 0.1041(4) 0.5854(2) 0.0450(7) Uani 1 1 d
C18 C 0.1914(2) 0.4846(5) 0.6705(2) 0.0519(8) Uani 1 1 d
O14 O 0.00620(14) 0.3155(3) 0.36122(15) 0.0602(6) Uani 1 1 d
C8 C 0.42879(15) 0.2627(3) 0.54694(15) 0.0278(5) Uani 1 1 d
C13 C 0.20903(17) 0.0324(4) 0.45593(17) 0.0353(6) Uani 1 1 d
C17 C 0.29296(18) 0.6924(4) 0.59719(17) 0.0374(6) Uani 1 1 d
C2 C 0.31730(17) 0.4863(4) 0.29323(16) 0.0344(6) Uani 1 1 d
C12 C 0.5574(2) 0.0920(5) 0.6417(2) 0.0489(8) Uani 1 1 d
O15 O 0.11766(18) 0.0366(4) 0.63757(17) 0.0695(7) Uani 1 1 d
H11 H 0.559(2) 0.251(5) 0.550(2) 0.065(11) Uiso 1 1 d
H3 H 0.210(2) 0.532(4) 0.3287(19) 0.038(8) Uiso 1 1 d
H10 H 0.4973(19) 0.296(4) 0.4172(18) 0.034(7) Uiso 1 1 d
H7 H 0.4067(19) 0.220(4) 0.657(2) 0.037(8) Uiso 1 1 d
H2 H 0.2964(19) 0.536(4) 0.239(2) 0.038(8) Uiso 1 1 d
H12A H 0.519(3) 0.026(6) 0.669(3) 0.077(12) Uiso 1 1 d
H12B H 0.620(3) 0.065(5) 0.660(2) 0.065(11) Uiso 1 1 d

loop_
_atom_site_aniso_label
_atom_site_aniso_U_11
_atom_site_aniso_U_22
_atom_site_aniso_U_33
_atom_site_aniso_U_23
_atom_site_aniso_U_13
_atom_site_aniso_U_12
Br1 0.03780(15) 0.0898(3) 0.03192(15) 0.00954(14) 0.02142(12) 0.01213(14)
Co1 0.02356(16) 0.0389(2) 0.03157(18) 0.00469(14) 0.01241(14) 0.00047(13)
Co2 0.02751(16) 0.0421(2) 0.02507(17) 0.00174(14) 0.01249(13) 0.00624(14)
C1 0.0277(11) 0.0449(15) 0.0286(12) -0.0030(11) 0.0163(10) -0.0008(10)
C5 0.0221(10) 0.0315(13) 0.0266(11) -0.0005(10) 0.0087(9) 0.0026(9)
O13 0.0530(12) 0.0494(13) 0.0431(12) -0.0025(9) 0.0193(10) 0.0081(10)
O16 0.0376(10) 0.0658(15) 0.0548(13) 0.0140(11) 0.0151(10) 0.0168(10)
C4 0.0230(10) 0.0301(12) 0.0234(11) -0.0008(9) 0.0084(9) 0.0001(9)
C6 0.0252(10) 0.0374(14) 0.0247(11) 0.0011(10) 0.0116(9) 0.0011(9)
C16 0.0345(13) 0.0436(15) 0.0358(14) 0.0009(12) 0.0182(12) 0.0042(11)
C9 0.0223(10) 0.0302(12) 0.0255(11) -0.0015(9) 0.0086(9) -0.0012(9)
O18 0.097(2) 0.143(3) 0.0428(14) 0.0171(16) 0.0427(15) 0.018(2)
C14 0.0305(12) 0.0448(16) 0.0447(16) -0.0026(13) 0.0123(12) -0.0026(11)
C11 0.0257(11) 0.0509(17) 0.0342(13) 0.0065(12) 0.0103(11) 0.0062(11)
O17 0.0432(11) 0.0492(13) 0.0567(14) -0.0071(11) 0.0055(10) -0.0021(10)
C3 0.0245(11) 0.0430(15) 0.0269(12) 0.0030(11) 0.0094(10) 0.0029(10)
C10 0.0221(10) 0.0355(13) 0.0312(12) -0.0009(10) 0.0110(10) 0.0013(9)
C7 0.0260(11) 0.0392(14) 0.0255(12) 0.0061(10) 0.0070(10) 0.0037(10)
C15 0.0379(14) 0.0493(18) 0.0538(18) 0.0093(14) 0.0234(14) 0.0037(12)
C18 0.0510(17) 0.073(2) 0.0371(16) 0.0043(15) 0.0224(14) 0.0106(16)
O14 0.0391(11) 0.0690(16) 0.0576(14) -0.0025(12) -0.0022(11) 0.0101(11)
C8 0.0243(10) 0.0302(13) 0.0272(12) 0.0027(9) 0.0065(9) 0.0018(9)
C13 0.0310(12) 0.0437(16) 0.0307(13) 0.0062(11) 0.0097(11) -0.0029(11)
C17 0.0352(13) 0.0420(16) 0.0316(13) -0.0016(11) 0.0073(11) 0.0122(12)
C2 0.0319(12) 0.0497(16) 0.0209(12) 0.0035(11) 0.0081(10) 0.0006(11)
C12 0.0368(15) 0.065(2) 0.0413(16) 0.0113(15) 0.0096(13) 0.0187(14)
O15 0.0719(16) 0.0812(18) 0.0728(17) 0.0282(14) 0.0471(14) 0.0029(14)

loop_
_atom_type_symbol
_atom_type_description
_atom_type_scat_dispersion_real
_atom_type_scat_dispersion_imag
_atom_type_scat_source
C C 0.0033 0.0016 'International Tables Vol C Tables 4.2.6.8 and 6.1.1.4'
H H 0.0000 0.0000 'International Tables Vol C Tables 4.2.6.8 and 6.1.1.4'
Br Br -0.2901 2.4595 'International Tables Vol C Tables 4.2.6.8 and 6.1.1.4'
Co Co 0.3494 0.9721 'International Tables Vol C Tables 4.2.6.8 and 6.1.1.4'
O O 0.0106 0.0060 'International Tables Vol C Tables 4.2.6.8 and 6.1.1.4'

loop_
_geom_angle_atom_site_label_1
_geom_angle_atom_site_label_2
_geom_angle_atom_site_label_3
_geom_angle
C13 Co1 C14 100.38(13)
C13 Co1 C15 102.10(13)
C14 Co1 C15 107.18(13)
C13 Co1 C5 95.85(11)
C14 Co1 C5 101.36(11)
C15 Co1 C5 142.61(12)
C13 Co1 C6 96.48(11)
C14 Co1 C6 139.87(12)
C15 Co1 C6 104.43(12)
C5 Co1 C6 40.47(10)
C13 Co1 Co2 143.85(8)
C14 Co1 Co2 99.44(10)
C15 Co1 Co2 100.47(11)
C5 Co1 Co2 50.55(7)
C6 Co1 Co2 50.39(7)
C17 Co2 C16 100.12(13)
C17 Co2 C18 101.19(15)
C16 Co2 C18 105.15(13)
C17 Co2 C6 98.87(11)
C16 Co2 C6 141.45(11)
C18 Co2 C6 103.62(13)
C17 Co2 C5 97.43(11)
C16 Co2 C5 103.52(11)
C18 Co2 C5 142.21(14)
C6 Co2 C5 40.64(10)
C17 Co2 Co1 146.20(8)
C16 Co2 Co1 98.46(9)
C18 Co2 Co1 100.86(12)
C6 Co2 Co1 50.91(7)
C5 Co2 Co1 50.60(7)
C10 C1 C2 122.1(2)
C10 C1 Br1 119.12(18)
C2 C1 Br1 118.74(19)
C6 C5 C4 123.3(2)
C6 C5 Co2 69.53(14)
C4 C5 Co2 145.22(19)
C6 C5 Co1 70.14(15)
C4 C5 Co1 134.92(18)
Co2 C5 Co1 78.84(9)
C3 C4 C9 120.2(2)
C3 C4 C5 124.7(2)
C9 C4 C5 115.0(2)
C5 C6 C7 122.3(2)
C5 C6 Co2 69.82(14)
C7 C6 Co2 143.1(2)
C5 C6 Co1 69.39(14)
C7 C6 Co1 137.6(2)
Co2 C6 Co1 78.70(9)
O16 C16 Co2 177.6(3)
C10 C9 C4 117.2(2)
C10 C9 C8 122.3(2)
C4 C9 C8 120.5(2)
O14 C14 Co1 176.7(3)
C12 C11 C8 126.4(3)
C12 C11 H11 119(2)
C8 C11 H11 114(2)
C2 C3 C4 121.2(2)
C2 C3 H3 120.1(18)
C4 C3 H3 118.6(18)
C1 C10 C9 120.6(2)
C1 C10 H10 116.4(18)
C9 C10 H10 123.0(18)
C8 C7 C6 117.5(2)
C8 C7 H7 119.6(17)
C6 C7 H7 122.7(17)
O15 C15 Co1 178.7(3)
O18 C18 Co2 178.3(3)
C7 C8 C11 119.5(2)
C7 C8 C9 121.2(2)
C11 C8 C9 119.3(2)
O13 C13 Co1 174.2(2)
O17 C17 Co2 175.7(3)
C3 C2 C1 118.5(2)
C3 C2 H2 123.1(18)
C1 C2 H2 118.5(18)
C11 C12 H12A 121(2)
C11 C12 H12B 120(2)
H12A C12 H12B 118(3)

loop_
_geom_bond_atom_site_label_1
_geom_bond_atom_site_label_2
_geom_bond_distance
Br1 C1 1.905(2)
Co1 C13 1.800(3)
Co1 C14 1.824(3)
Co1 C15 1.832(3)
Co1 C5 1.963(2)
Co1 C6 1.972(2)
Co1 Co2 2.4920(10)
Co2 C17 1.804(3)
Co2 C16 1.819(3)
Co2 C18 1.834(3)
Co2 C6 1.958(2)
Co2 C5 1.961(2)
C1 C10 1.383(4)
C1 C2 1.385(4)
C5 C6 1.361(3)
C5 C4 1.442(3)
O13 C13 1.141(3)
O16 C16 1.130(3)
C4 C3 1.404(3)
C4 C9 1.426(3)
C6 C7 1.430(3)
C9 C10 1.413(3)
C9 C8 1.482(3)
O18 C18 1.132(4)
C14 O14 1.128(3)
C11 C12 1.292(4)
C11 C8 1.473(3)
C11 H11 0.95(4)
O17 C17 1.127(4)
C3 C2 1.382(3)
C3 H3 0.95(3)
C10 H10 0.93(3)
C7 C8 1.369(3)
C7 H7 0.94(3)
C15 O15 1.137(4)
C2 H2 0.93(3)
C12 H12A 1.01(4)
C12 H12B 0.96(4)

loop_
_geom_torsion_atom_site_label_1
_geom_torsion_atom_site_label_2
_geom_torsion_atom_site_label_3
_geom_torsion_atom_site_label_4
_geom_torsion
C13 Co1 Co2 C17 3.3(2)
C14 Co1 Co2 C17 -119.19(18)
C15 Co1 Co2 C17 131.23(18)
C5 Co1 Co2 C17 -22.19(18)
C6 Co1 Co2 C17 31.09(18)
C13 Co1 Co2 C16 126.10(16)
C14 Co1 Co2 C16 3.59(12)
C15 Co1 Co2 C16 -105.99(12)
C5 Co1 Co2 C16 100.59(12)
C6 Co1 Co2 C16 153.87(12)
C13 Co1 Co2 C18 -126.59(17)
C14 Co1 Co2 C18 110.91(14)
C15 Co1 Co2 C18 1.32(14)
C5 Co1 Co2 C18 -152.10(13)
C6 Co1 Co2 C18 -98.81(14)
C13 Co1 Co2 C6 -27.78(17)
C14 Co1 Co2 C6 -150.28(13)
C15 Co1 Co2 C6 100.14(13)
C5 Co1 Co2 C6 -53.28(12)
C13 Co1 Co2 C5 25.51(16)
C14 Co1 Co2 C5 -97.00(13)
C15 Co1 Co2 C5 153.42(13)
C6 Co1 Co2 C5 53.28(12)
C17 Co2 C5 C6 94.98(16)
C16 Co2 C5 C6 -162.69(16)
C18 Co2 C5 C6 -24.2(3)
Co1 Co2 C5 C6 -72.79(14)
C17 Co2 C5 C4 -24.4(3)
C16 Co2 C5 C4 78.0(3)
C18 Co2 C5 C4 -143.5(3)
C6 Co2 C5 C4 -119.3(3)
Co1 Co2 C5 C4 167.9(3)
C17 Co2 C5 Co1 167.77(10)
C16 Co2 C5 Co1 -89.90(11)
C18 Co2 C5 Co1 48.6(2)
C6 Co2 C5 Co1 72.79(14)
C13 Co1 C5 C6 -93.13(16)
C14 Co1 C5 C6 165.02(16)
C15 Co1 C5 C6 25.6(2)
Co2 Co1 C5 C6 72.08(14)
C13 Co1 C5 C4 24.5(2)
C14 Co1 C5 C4 -77.3(3)
C15 Co1 C5 C4 143.3(2)
C6 Co1 C5 C4 117.7(3)
Co2 Co1 C5 C4 -170.3(3)
C13 Co1 C5 Co2 -165.21(10)
C14 Co1 C5 Co2 92.94(11)
C15 Co1 C5 Co2 -46.4(2)
C6 Co1 C5 Co2 -72.08(14)
C6 C5 C4 C3 179.6(3)
Co2 C5 C4 C3 -78.2(4)
Co1 C5 C4 C3 84.9(3)
C6 C5 C4 C9 1.9(4)
Co2 C5 C4 C9 104.2(3)
Co1 C5 C4 C9 -92.7(3)
C4 C5 C6 C7 2.7(4)
Co2 C5 C6 C7 -140.8(3)
Co1 C5 C6 C7 134.0(3)
C4 C5 C6 Co2 143.5(2)
Co1 C5 C6 Co2 -85.13(7)
C4 C5 C6 Co1 -131.4(2)
Co2 C5 C6 Co1 85.13(7)
C17 Co2 C6 C5 -91.10(16)
C16 Co2 C6 C5 27.7(2)
C18 Co2 C6 C5 165.02(17)
Co1 Co2 C6 C5 72.00(14)
C17 Co2 C6 C7 26.1(3)
C16 Co2 C6 C7 144.9(3)
C18 Co2 C6 C7 -77.7(3)
C5 Co2 C6 C7 117.2(4)
Co1 Co2 C6 C7 -170.8(3)
C17 Co2 C6 Co1 -163.09(10)
C16 Co2 C6 Co1 -44.33(19)
C18 Co2 C6 Co1 93.03(13)
C5 Co2 C6 Co1 -72.00(14)
C13 Co1 C6 C5 91.43(16)
C14 Co1 C6 C5 -23.2(2)
C15 Co1 C6 C5 -164.26(16)
Co2 Co1 C6 C5 -72.51(14)
C13 Co1 C6 C7 -24.3(3)
C14 Co1 C6 C7 -138.9(3)
C15 Co1 C6 C7 80.0(3)
C5 Co1 C6 C7 -115.7(3)
Co2 Co1 C6 C7 171.8(3)
C13 Co1 C6 Co2 163.94(10)
C14 Co1 C6 Co2 49.35(19)
C15 Co1 C6 Co2 -91.75(12)
C5 Co1 C6 Co2 72.51(14)
C17 Co2 C16 O16 116(6)
C18 Co2 C16 O16 -139(6)
C6 Co2 C16 O16 -2(6)
C5 Co2 C16 O16 16(6)
Co1 Co2 C16 O16 -35(6)
C3 C4 C9 C10 -3.1(3)
C5 C4 C9 C10 174.7(2)
C3 C4 C9 C8 178.2(2)
C5 C4 C9 C8 -4.1(3)
C13 Co1 C14 O14 -104(5)
C15 Co1 C14 O14 150(5)
C5 Co1 C14 O14 -6(5)
C6 Co1 C14 O14 10(5)
Co2 Co1 C14 O14 46(5)
C9 C4 C3 C2 3.0(4)
C5 C4 C3 C2 -174.6(2)
C2 C1 C10 C9 1.7(4)
Br1 C1 C10 C9 -179.07(19)
C4 C9 C10 C1 0.9(4)
C8 C9 C10 C1 179.6(2)
C5 C6 C7 C8 -4.9(4)
Co2 C6 C7 C8 -104.2(3)
Co1 C6 C7 C8 89.3(3)
C13 Co1 C15 O15 119(13)
C14 Co1 C15 O15 -136(13)
C5 Co1 C15 O15 2(14)
C6 Co1 C15 O15 19(13)
Co2 Co1 C15 O15 -33(13)
C17 Co2 C18 O18 -104(13)
C16 Co2 C18 O18 152(13)
C6 Co2 C18 O18 -2(13)
C5 Co2 C18 O18 14(13)
Co1 Co2 C18 O18 50(13)
C6 C7 C8 C11 -179.2(2)
C6 C7 C8 C9 2.6(4)
C12 C11 C8 C7 20.2(5)
C12 C11 C8 C9 -161.6(3)
C10 C9 C8 C7 -176.8(2)
C4 C9 C8 C7 1.9(4)
C10 C9 C8 C11 5.0(4)
C4 C9 C8 C11 -176.3(2)
C14 Co1 C13 O13 120(2)
C15 Co1 C13 O13 -130(2)
C5 Co1 C13 O13 17(2)
C6 Co1 C13 O13 -24(2)
Co2 Co1 C13 O13 -2(2)
C16 Co2 C17 O17 -100(3)
C18 Co2 C17 O17 152(3)
C6 Co2 C17 O17 46(3)
C5 Co2 C17 O17 5(3)
Co1 Co2 C17 O17 23(3)
C4 C3 C2 C1 -0.4(4)
C10 C1 C2 C3 -1.9(4)
Br1 C1 C2 C3 178.8(2)
